data_7124063
loop_
_publ_author_name
'Shao, Kai'
'Pei, Jiyan'
'Wang, Jia-Xin'
'Yu, Yang'
'Cui, Yuanjing'
'Zhou, Wei'
'Yildirim, Taner'
'Li, Bin'
'Chen, Banglin'
'Qian, Guodong'

_publ_section_title
;
 Tailoring pore geometry and chemistry in microporous metal--organic
 frameworks for high methane storage working capacity
;
_journal_name_full 'Chemical Communications'
_journal_paper_doi 10.1039/C9CC06239D
_journal_year 2019
_chemical_formula_sum 'C36 H18 Cu2 N0 O10'
_chemical_formula_weight 737.58
_space_group_crystal_system trigonal
_space_group_IT_number 166
_space_group_name_Hall '-R 3 2"'
_space_group_name_H-M_alt 'R -3 m :H'
_symmetry_space_group_name_Hall '-R 3 2"'
_symmetry_space_group_name_H-M 'R -3 m :H'
_atom_sites_solution_hydrogens geom
_audit_creation_method SHELXL-2016/6
_audit_update_record
;
2019-07-26 deposited with the CCDC.    2019-08-26 downloaded from the CCDC.
;
_cell_angle_alpha 90
_cell_angle_beta 90
_cell_angle_gamma 120
_cell_formula_units_Z 9
_cell_length_a 18.6721(4)
_cell_length_b 18.6721(4)
_cell_length_c 52.020(2)
_cell_measurement_reflns_used 45987
_cell_measurement_temperature 296(2)
_cell_measurement_theta_max 25.863
_cell_measurement_theta_min 2.368
_cell_volume 15706.8(8)
_computing_cell_refinement 'Bruker SMART'
_computing_data_collection 'Bruker SMART'
_computing_data_reduction 'Bruker SMART'
_computing_structure_refinement 'SHELXL-2016/6 (Sheldrick, 2016)'
_computing_structure_solution 'SHELXL-2016/6 (Sheldrick, 2016)'
_diffrn_ambient_temperature 296(2)
_diffrn_measured_fraction_theta_full 0.999
_diffrn_measured_fraction_theta_max 0.998
_diffrn_measurement_device_type 'CCD area detector'
_diffrn_measurement_method 'phi and omega scans'
_diffrn_radiation_type MoK\a
_diffrn_radiation_wavelength 0.71073
_diffrn_reflns_av_R_equivalents 0.0250
_diffrn_reflns_av_unetI/netI 0.0212
_diffrn_reflns_Laue_measured_fraction_full 0.999
_diffrn_reflns_Laue_measured_fraction_max 0.998
_diffrn_reflns_limit_h_max 14
_diffrn_reflns_limit_h_min -17
_diffrn_reflns_limit_k_max 22
_diffrn_reflns_limit_k_min -22
_diffrn_reflns_limit_l_max 50
_diffrn_reflns_limit_l_min -63
_diffrn_reflns_number 18970
_diffrn_reflns_point_group_measured_fraction_full 0.999
_diffrn_reflns_point_group_measured_fraction_max 0.998
_diffrn_reflns_theta_full 25.242
_diffrn_reflns_theta_max 25.863
_diffrn_reflns_theta_min 1.319
_diffrn_source 'sealed tube'
_exptl_absorpt_coefficient_mu 0.637
_exptl_crystal_colour Blue
_exptl_crystal_density_diffrn 0.702
_exptl_crystal_description Bloc
_exptl_crystal_F_000 3348
_exptl_crystal_size_max 0.32
_exptl_crystal_size_mid 0.28
_exptl_crystal_size_min 0.24
_refine_diff_density_max 0.847
_refine_diff_density_min -0.464
_refine_diff_density_rms 0.072
_refine_ls_extinction_coef 0.00013(8)
_refine_ls_extinction_expression Fc^*^=kFc[1+0.001xFc^2^\l^3^/sin(2\q)]^-1/4^
_refine_ls_extinction_method 'SHELXL-2016/6 (Sheldrick 2016)'
_refine_ls_goodness_of_fit_ref 1.059
_refine_ls_hydrogen_treatment constr
_refine_ls_matrix_type full
_refine_ls_number_parameters 162
_refine_ls_number_reflns 3701
_refine_ls_number_restraints 115
_refine_ls_restrained_S_all 1.094
_refine_ls_R_factor_all 0.0725
_refine_ls_R_factor_gt 0.0578
_refine_ls_shift/su_max 0.003
_refine_ls_shift/su_mean 0.000
_refine_ls_structure_factor_coef Fsqd
_refine_ls_weighting_details 'w=1/[\s^2^(Fo^2^)+(0.1324P)^2^+24.8917P] where P=(Fo^2^+2Fc^2^)/3'
_refine_ls_weighting_scheme calc
_refine_ls_wR_factor_gt 0.1881
_refine_ls_wR_factor_ref 0.2080
_reflns_Friedel_coverage 0.000
_reflns_number_gt 2863
_reflns_number_total 3701
_reflns_threshold_expression 'I > 2\s(I)'
_cod_data_source_file c9cc06239d2.cif
_cod_data_source_block z_sq
_cod_original_cell_volume 15706.8(10)
_cod_database_code 7124063
_shelx_shelxl_version_number 2016/6
_shelx_space_group_comment
;
The symmetry employed for this shelxl refinement is uniquely defined
by the following loop, which should always be used as a source of
symmetry information in preference to the above space-group names.
They are only intended as comments.
;

loop_
_space_group_symop_operation_xyz
'x, y, z'
'-y, x-y, z'
'-x+y, -x, z'
'y, x, -z'
'x-y, -y, -z'
'-x, -x+y, -z'
'x+2/3, y+1/3, z+1/3'
'-y+2/3, x-y+1/3, z+1/3'
'-x+y+2/3, -x+1/3, z+1/3'
'y+2/3, x+1/3, -z+1/3'
'x-y+2/3, -y+1/3, -z+1/3'
'-x+2/3, -x+y+1/3, -z+1/3'
'x+1/3, y+2/3, z+2/3'
'-y+1/3, x-y+2/3, z+2/3'
'-x+y+1/3, -x+2/3, z+2/3'
'y+1/3, x+2/3, -z+2/3'
'x-y+1/3, -y+2/3, -z+2/3'
'-x+1/3, -x+y+2/3, -z+2/3'
'-x, -y, -z'
'y, -x+y, -z'
'x-y, x, -z'
'-y, -x, z'
'-x+y, y, z'
'x, x-y, z'
'-x+2/3, -y+1/3, -z+1/3'
'y+2/3, -x+y+1/3, -z+1/3'
'x-y+2/3, x+1/3, -z+1/3'
'-y+2/3, -x+1/3, z+1/3'
'-x+y+2/3, y+1/3, z+1/3'
'x+2/3, x-y+1/3, z+1/3'
'-x+1/3, -y+2/3, -z+2/3'
'y+1/3, -x+y+2/3, -z+2/3'
'x-y+1/3, x+2/3, -z+2/3'
'-y+1/3, -x+2/3, z+2/3'
'-x+y+1/3, y+2/3, z+2/3'
'x+1/3, x-y+2/3, z+2/3'

loop_
_atom_site_label
_atom_site_type_symbol
_atom_site_fract_x
_atom_site_fract_y
_atom_site_fract_z
_atom_site_U_iso_or_equiv
_atom_site_adp_type
_atom_site_occupancy
_atom_site_site_symmetry_order
_atom_site_calc_flag
_atom_site_refinement_flags_posn
_atom_site_refinement_flags_adp
_atom_site_refinement_flags_occupancy
_atom_site_disorder_assembly
_atom_site_disorder_group
Cu1 Cu 0.85669(2) 0.14331(2) 0.14571(2) 0.0556(3) Uani 1 2 d S T P . .
O1 O 0.92268(19) 0.2249(2) 0.19937(5) 0.0814(8) Uani 1 1 d . . . . .
O2 O 0.96161(16) 0.18450(17) 0.16411(4) 0.0718(7) Uani 1 1 d . . . . .
O3 O 0.89290(19) 0.10710(19) 0.11108(10) 0.143(2) Uani 1 2 d S T P . .
C1 C 0.9723(2) 0.2125(2) 0.18673(6) 0.0643(9) Uani 1 1 d . . . . .
C2 C 1.11009(17) 0.2202(3) 0.18697(8) 0.0617(12) Uani 1 2 d S T P . .
H2A H 1.101525 0.203047 0.169905 0.074 Uiso 1 2 calc R U P . .
C3 C 1.0519(3) 0.2326(3) 0.19940(6) 0.0696(10) Uani 1 1 d . . . . .
C4 C 1.0656(3) 0.2581(3) 0.22506(7) 0.0954(15) Uani 1 1 d . . . . .
H4A H 1.026322 0.265887 0.233677 0.114 Uiso 1 1 calc R U . . .
C5 C 1.1360(3) 0.2720(6) 0.23789(12) 0.118(3) Uani 1 2 d DS T P . .
C6 C 1.1488(17) 0.2981(11) 0.26551(16) 0.207(4) Uani 0.5 1 d D U P A -1
C7 C 1.1665(9) 0.2527(10) 0.28252(14) 0.208(4) Uani 0.5 1 d D U P A -1
H7A H 1.171173 0.208137 0.276663 0.249 Uiso 0.5 1 calc R U P A -1
C8 C 1.1773(10) 0.2734(10) 0.30861(16) 0.216(4) Uani 0.5 1 d D U P A -1
H8A H 1.192709 0.244772 0.319862 0.259 Uiso 0.5 1 calc R U P A -1
C9 C 1.165(2) 0.3357(13) 0.31778(16) 0.223(4) Uani 0.5 1 d D U P A -1
C10 C 1.1681(12) 0.3939(9) 0.30013(18) 0.243(5) Uani 0.5 1 d D U P A -1
C11 C 1.1613(11) 0.3755(9) 0.27396(18) 0.238(5) Uani 0.5 1 d D U P A -1
C12 C 1.1570(15) 0.4310(10) 0.2568(2) 0.274(6) Uani 0.5 1 d D U P A -1
H12A H 1.131376 0.412609 0.240875 0.329 Uiso 0.5 1 calc R U P A -1
C13 C 1.1915(16) 0.5146(10) 0.2636(3) 0.297(6) Uani 0.5 1 d D U P A -1
H13A H 1.215393 0.556641 0.251461 0.357 Uiso 0.5 1 calc R U P A -1
C14 C 1.1883(17) 0.5310(10) 0.2893(3) 0.295(6) Uani 0.5 1 d D U P A -1
H14A H 1.191018 0.579982 0.294413 0.354 Uiso 0.5 1 calc R U P A -1
C15 C 1.1808(15) 0.4722(10) 0.3075(3) 0.277(6) Uani 0.5 1 d D U P A -1
H15A H 1.184191 0.485080 0.324909 0.332 Uiso 0.5 1 calc R U P A -1

loop_
_atom_site_aniso_label
_atom_site_aniso_U_11
_atom_site_aniso_U_22
_atom_site_aniso_U_33
_atom_site_aniso_U_23
_atom_site_aniso_U_13
_atom_site_aniso_U_12
Cu1 0.0859(4) 0.0859(4) 0.0296(3) -0.00152(9) 0.00152(9) 0.0689(4)
O1 0.106(2) 0.130(2) 0.0516(12) -0.0184(14) -0.0152(14) 0.0915(19)
O2 0.0857(17) 0.111(2) 0.0478(12) -0.0123(12) -0.0096(12) 0.0709(16)
O3 0.173(4) 0.173(4) 0.098(3) -0.0441(18) 0.0441(18) 0.098(4)
C1 0.089(2) 0.094(3) 0.0416(16) -0.0028(16) -0.0039(16) 0.069(2)
C2 0.068(2) 0.086(3) 0.037(2) -0.002(2) -0.0009(10) 0.0432(17)
C3 0.087(3) 0.098(3) 0.0452(17) -0.0115(17) -0.0092(17) 0.062(2)
C4 0.105(3) 0.170(5) 0.053(2) -0.032(3) -0.014(2) 0.100(3)
C5 0.114(3) 0.220(9) 0.056(3) -0.055(4) -0.027(2) 0.110(5)
C6 0.297(8) 0.450(11) 0.070(4) -0.113(6) -0.092(7) 0.334(9)
C7 0.278(8) 0.465(12) 0.056(4) -0.091(6) -0.071(5) 0.318(9)
C8 0.281(9) 0.472(12) 0.060(4) -0.092(7) -0.065(6) 0.312(9)
C9 0.297(9) 0.465(12) 0.075(4) -0.118(6) -0.082(8) 0.315(9)
C10 0.350(9) 0.445(11) 0.104(5) -0.137(6) -0.106(6) 0.326(9)
C11 0.352(9) 0.442(11) 0.094(5) -0.122(6) -0.109(6) 0.330(9)
C12 0.415(11) 0.422(12) 0.123(7) -0.116(7) -0.115(8) 0.312(11)
C13 0.438(11) 0.420(12) 0.146(7) -0.111(9) -0.107(9) 0.299(11)
C14 0.433(11) 0.422(12) 0.152(8) -0.123(8) -0.108(10) 0.304(11)
C15 0.404(11) 0.433(12) 0.134(7) -0.132(8) -0.113(9) 0.315(10)

loop_
_atom_type_symbol
_atom_type_description
_atom_type_scat_dispersion_real
_atom_type_scat_dispersion_imag
_atom_type_scat_source
C C 0.0033 0.0016 'International Tables Vol C Tables 4.2.6.8 and 6.1.1.4'
H H 0.0000 0.0000 'International Tables Vol C Tables 4.2.6.8 and 6.1.1.4'
N N 0.0061 0.0033 'International Tables Vol C Tables 4.2.6.8 and 6.1.1.4'
O O 0.0106 0.0060 'International Tables Vol C Tables 4.2.6.8 and 6.1.1.4'
Cu Cu 0.3201 1.2651 'International Tables Vol C Tables 4.2.6.8 and 6.1.1.4'

loop_
_geom_angle_atom_site_label_1
_geom_angle_atom_site_label_2
_geom_angle_atom_site_label_3
_geom_angle
_geom_angle_site_symmetry_1
_geom_angle_site_symmetry_3
O2 Cu1 O2 88.26(16) . 22_665
O2 Cu1 O1 167.87(10) . 25_655
O2 Cu1 O1 90.04(13) 22_665 25_655
O2 Cu1 O1 90.04(13) . 10_545
O2 Cu1 O1 167.87(10) 22_665 10_545
O1 Cu1 O1 89.12(19) 25_655 10_545
O2 Cu1 O3 97.06(15) . .
O2 Cu1 O3 97.06(15) 22_665 .
O1 Cu1 O3 95.07(15) 25_655 .
O1 Cu1 O3 95.07(15) 10_545 .
O2 Cu1 Cu1 84.15(7) . 25_655
O2 Cu1 Cu1 84.15(7) 22_665 25_655
O1 Cu1 Cu1 83.73(7) 25_655 25_655
O1 Cu1 Cu1 83.73(7) 10_545 25_655
O3 Cu1 Cu1 178.30(19) . 25_655
C1 O1 Cu1 123.1(2) . 25_655
C1 O2 Cu1 122.5(2) . .
O1 C1 O2 126.1(3) . .
O1 C1 C3 117.3(3) . .
O2 C1 C3 116.6(3) . .
C3 C2 C3 121.2(4) . 23_755
C2 C3 C4 118.7(3) . .
C2 C3 C1 121.3(3) . .
C4 C3 C1 119.8(3) . .
C5 C4 C3 121.4(4) . .
C4 C5 C4 118.6(5) 23_755 .
C4 C5 C6 120.9(9) 23_755 .
C4 C5 C6 120.5(9) . .
C7 C6 C11 117.6(8) . .
C7 C6 C5 117.7(7) . .
C11 C6 C5 123.3(8) . .
C6 C7 C8 120.0(8) . .
C9 C8 C7 120.6(8) . .
C8 C9 C10 118.1(10) . .
C11 C10 C9 118.9(8) . .
C11 C10 C15 118.0(8) . .
C9 C10 C15 123.1(8) . .
C10 C11 C12 118.2(8) . .
C10 C11 C6 120.3(8) . .
C12 C11 C6 121.1(8) . .
C11 C12 C13 119.7(11) . .
C14 C13 C12 116.5(12) . .
C13 C14 C15 118.6(11) . .
C14 C15 C10 121.6(10) . .

loop_
_geom_bond_atom_site_label_1
_geom_bond_atom_site_label_2
_geom_bond_distance
_geom_bond_site_symmetry_2
Cu1 O2 1.959(2) .
Cu1 O2 1.959(2) 22_665
Cu1 O1 1.964(3) 25_655
Cu1 O1 1.964(3) 10_545
Cu1 O3 2.149(4) .
Cu1 Cu1 2.6525(9) 25_655
O1 C1 1.248(4) .
O2 C1 1.263(4) .
C1 C3 1.492(5) .
C2 C3 1.380(4) .
C2 C3 1.381(4) 23_755
C3 C4 1.397(5) .
C4 C5 1.379(5) .
C5 C6 1.498(8) .
C6 C7 1.376(8) .
C6 C11 1.413(8) .
C7 C8 1.398(8) .
C8 C9 1.373(9) .
C9 C10 1.405(8) .
C10 C11 1.394(8) .
C10 C15 1.412(8) .
C11 C12 1.402(8) .
C12 C13 1.403(9) .
C13 C14 1.378(9) .
C14 C15 1.404(9) .
